data_4320870
loop_
_publ_author_name
'Bing Luo'
'Victor G. Young'
'Wayne L. Gladfelter'

_publ_section_title
;
 Syntheses and Structures of Quinuclidine-Stabilized Amido- and
 Azidogallanes
;
_journal_name_full 'Inorganic Chemistry'
_journal_page_first 1705
_journal_page_last 1709
_journal_paper_doi 10.1021/ic9910110
_journal_volume 39
_journal_year 2000
_chemical_compound_source 'B. Luo / Prof. W. Gladfelter'
_chemical_formula_sum 'C31 H50 Ga N3'
_chemical_formula_weight 534.46
_chemical_name_common 98291a
_chemical_name_systematic
;
 ?
;
_space_group_IT_number 14
_symmetry_cell_setting monoclinic
_symmetry_space_group_name_Hall '-P 2yn'
_symmetry_space_group_name_H-M 'P 1 21/n 1'
_atom_sites_solution_hydrogens geom
_atom_sites_solution_primary direct
_atom_sites_solution_secondary difmap
_audit_creation_method SHELXL
_cell_angle_alpha 90.00
_cell_angle_beta 97.650(1)
_cell_angle_gamma 90.00
_cell_formula_units_Z 4
_cell_length_a 10.7610(1)
_cell_length_b 19.4052(3)
_cell_length_c 14.3919(2)
_cell_measurement_temperature 173(2)
_cell_volume 2978.56(7)
_computing_structure_refinement 'SHELXL-93 (Sheldrick, 1993)'
_computing_structure_solution 'SHELXS-86 (Sheldrick, 1990)'
_diffrn_ambient_temperature 173(2)
_diffrn_radiation_monochromator graphite
_diffrn_radiation_source 'fine-focus sealed tube'
_diffrn_radiation_type MoK\a
_diffrn_radiation_wavelength 0.71073
_diffrn_reflns_av_R_equivalents 0.0220
_diffrn_reflns_av_sigmaI/netI 0.0194
_diffrn_reflns_limit_h_max 12
_diffrn_reflns_limit_h_min -12
_diffrn_reflns_limit_k_max 23
_diffrn_reflns_limit_k_min 0
_diffrn_reflns_limit_l_max 17
_diffrn_reflns_limit_l_min 0
_diffrn_reflns_number 19309
_diffrn_reflns_theta_max 25.05
_diffrn_reflns_theta_min 1.77
_exptl_absorpt_coefficient_mu 0.946
_exptl_absorpt_correction_T_max 1.000
_exptl_absorpt_correction_T_min 0.866
_exptl_absorpt_correction_type 'SADABS (Sheldrick, 1996)'
_exptl_crystal_colour Colorless
_exptl_crystal_density_diffrn 1.192
_exptl_crystal_description 'Irregular plate'
_exptl_crystal_F_000 1152
_exptl_crystal_size_max 0.40
_exptl_crystal_size_mid 0.25
_exptl_crystal_size_min 0.10
_refine_diff_density_max 0.255
_refine_diff_density_min -0.264
_refine_diff_density_rms 0.042
_refine_ls_extinction_coef 0.0008(2)
_refine_ls_extinction_expression Fc^*^=kFc[1+0.001xFc^2^\l^3^/sin(2\q)]^-1/4^
_refine_ls_extinction_method SHELXL
_refine_ls_goodness_of_fit_all 1.079
_refine_ls_goodness_of_fit_obs 1.087
_refine_ls_matrix_type full
_refine_ls_number_parameters 337
_refine_ls_number_reflns 5250
_refine_ls_number_restraints 0
_refine_ls_restrained_S_all 1.079
_refine_ls_restrained_S_obs 1.087
_refine_ls_R_factor_all 0.0315
_refine_ls_R_factor_obs 0.0281
_refine_ls_shift/esd_max -0.001
_refine_ls_shift/esd_mean 0.000
_refine_ls_structure_factor_coef Fsqd
_refine_ls_weighting_details 'w=1/[\s^2^(Fo^2^)+(0.0206P)^2^+2.1238P] where P=(Fo^2^+2Fc^2^)/3'
_refine_ls_weighting_scheme calc
_refine_ls_wR_factor_all 0.0649
_refine_ls_wR_factor_obs 0.0630
_reflns_number_observed 4889
_reflns_number_total 5250
_reflns_observed_criterion >2sigma(I)
_cod_data_source_file ic9910110_3.cif
_cod_data_source_block 98294a_Compound3:HGa[NH(2,6-i-Pr2C6H3)]2(quin)
_cod_depositor_comments
;
The following automatic conversions were performed:

'_symmetry_cell_setting' value 'Monoclinic' changed to 'monoclinic'
according to the built-in table from CIF Core dictionary named
'cif_core.dic' version 2.4.1 from 2010-06-29.

Automatic conversion script
Id: cif_fix_values 1646 2011-03-28 12:23:43Z adriana 

The following automatic conversions were performed:

'_refine_ls_weighting_scheme' value 'calc
w=1/[\s^2^(Fo^2^)+(0.0206P)^2^+2.1238P] where P=(Fo^2^+2Fc^2^)/3' was
changed to 'calc'. New tag '_refine_ls_weighting_details' was
created. The value of the new tag was set to
'w=1/[\s^2^(Fo^2^)+(0.0206P)^2^+2.1238P] where P=(Fo^2^+2Fc^2^)/3'.

Automatic conversion script
Id: cif_fix_values 3143 2015-03-26 13:38:13Z robertas 
;
_cod_database_code 4320870

loop_
_symmetry_equiv_pos_as_xyz
'x, y, z'
'-x+1/2, y+1/2, -z+1/2'
'-x, -y, -z'
'x-1/2, -y-1/2, z-1/2'

loop_
_atom_site_aniso_label
_atom_site_aniso_U_11
_atom_site_aniso_U_22
_atom_site_aniso_U_33
_atom_site_aniso_U_23
_atom_site_aniso_U_13
_atom_site_aniso_U_12
Ga1 0.02018(11) 0.01752(10) 0.02238(11) 0.00071(7) 0.00410(7) 0.00091(7)
N1 0.0251(8) 0.0182(7) 0.0198(7) -0.0002(6) 0.0020(6) 0.0012(6)
C1 0.0447(12) 0.0380(11) 0.0323(11) 0.0134(9) 0.0133(9) 0.0104(9)
C2 0.059(2) 0.057(2) 0.0531(15) 0.0315(12) 0.0157(12) 0.0216(12)
C3 0.0277(10) 0.0276(10) 0.0389(11) 0.0004(8) -0.0055(8) -0.0003(8)
C4 0.0346(12) 0.0423(13) 0.064(2) 0.0055(11) -0.0102(11) 0.0063(10)
C5 0.0393(11) 0.0234(9) 0.0297(10) -0.0078(8) -0.0077(8) 0.0086(8)
C6 0.069(2) 0.0432(13) 0.0434(13) -0.0152(11) -0.0175(12) 0.0316(12)
C7 0.0402(11) 0.0292(10) 0.0308(10) 0.0047(8) -0.0048(9) 0.0130(9)
N2 0.0230(8) 0.0217(8) 0.0352(9) -0.0059(7) 0.0096(7) -0.0022(7)
C8 0.0244(9) 0.0248(9) 0.0200(8) -0.0048(7) 0.0007(7) 0.0032(7)
C9 0.0259(9) 0.0297(10) 0.0244(9) -0.0062(8) 0.0031(7) 0.0015(8)
C10 0.0281(10) 0.0447(12) 0.0355(11) -0.0097(9) 0.0076(8) 0.0023(9)
C11 0.0340(11) 0.0457(13) 0.0430(12) -0.0142(10) 0.0029(9) 0.0163(10)
C12 0.0435(12) 0.0275(10) 0.0325(10) -0.0081(8) -0.0029(9) 0.0116(9)
C13 0.0349(10) 0.0250(9) 0.0192(9) -0.0040(7) -0.0017(7) 0.0038(8)
C14 0.0306(10) 0.0316(10) 0.0331(10) -0.0037(8) 0.0127(8) -0.0043(8)
C15 0.0592(15) 0.0437(13) 0.0430(13) 0.0058(10) 0.0096(11) -0.0035(11)
C16 0.0414(12) 0.0445(13) 0.0545(14) -0.0124(11) 0.0091(11) -0.0132(10)
C17 0.0517(13) 0.0219(9) 0.0293(10) -0.0041(8) 0.0101(9) -0.0028(9)
C18 0.0440(13) 0.0447(13) 0.0488(13) -0.0083(10) 0.0092(10) -0.0161(10)
C19 0.094(2) 0.0276(12) 0.0515(14) 0.0032(10) 0.0199(14) -0.0016(12)
N3 0.0199(8) 0.0204(8) 0.0253(8) 0.0021(6) 0.0058(6) 0.0037(6)
C20 0.0232(9) 0.0213(8) 0.0158(8) -0.0005(7) 0.0014(6) 0.0006(7)
C21 0.0227(9) 0.0273(9) 0.0235(9) 0.0043(7) 0.0028(7) 0.0025(7)
C22 0.0281(10) 0.0308(10) 0.0337(10) 0.0073(8) 0.0054(8) 0.0087(8)
C23 0.0403(11) 0.0209(9) 0.0323(10) 0.0046(8) 0.0065(8) 0.0041(8)
C24 0.0296(10) 0.0235(9) 0.0259(9) -0.0003(7) 0.0036(7) -0.0050(7)
C25 0.0225(9) 0.0237(9) 0.0184(8) -0.0015(7) 0.0003(7) -0.0006(7)
C26 0.0198(9) 0.0321(10) 0.0345(10) 0.0074(8) 0.0014(8) 0.0027(7)
C27 0.0242(10) 0.071(2) 0.0343(11) 0.0004(11) 0.0037(8) -0.0059(10)
C28 0.0333(11) 0.0426(12) 0.0366(11) -0.0008(9) 0.0007(9) -0.0006(9)
C29 0.0215(9) 0.0240(9) 0.0307(10) 0.0001(8) -0.0008(7) -0.0017(7)
C30 0.0318(10) 0.0376(11) 0.0334(11) 0.0064(9) -0.0056(8) -0.0044(9)
C31 0.0250(10) 0.0414(11) 0.0374(11) -0.0003(9) 0.0037(8) -0.0020(8)

loop_
_atom_site_label
_atom_site_type_symbol
_atom_site_fract_x
_atom_site_fract_y
_atom_site_fract_z
_atom_site_U_iso_or_equiv
_atom_site_thermal_displace_type
_atom_site_occupancy
_atom_site_calc_flag
_atom_site_refinement_flags
_atom_site_disorder_group
Ga1 Ga 0.61294(2) 0.021458(9) 0.787648(13) 0.01991(7) Uani 1 d . .
H1 H 0.7300(18) 0.0616(10) 0.8026(13) 0.033(5) Uiso 1 d . .
N1 N 0.47689(13) 0.09506(7) 0.74348(10) 0.0211(3) Uani 1 d . .
C1 C 0.5078(2) 0.12889(11) 0.65609(14) 0.0376(5) Uani 1 d . .
H1A H 0.5052(2) 0.09418(11) 0.60545(14) 0.045 Uiso 1 calc R .
H1B H 0.5938(2) 0.14794(11) 0.66744(14) 0.045 Uiso 1 calc R .
C2 C 0.4143(2) 0.18729(13) 0.6250(2) 0.0556(7) Uani 1 d . .
H2A H 0.4587(2) 0.23210(13) 0.6288(2) 0.067 Uiso 1 calc R .
H2B H 0.3767(2) 0.17987(13) 0.5592(2) 0.067 Uiso 1 calc R .
C3 C 0.3497(2) 0.06390(10) 0.72331(14) 0.0323(4) Uani 1 d . .
H3A H 0.3257(2) 0.04379(10) 0.78159(14) 0.039 Uiso 1 calc R .
H3B H 0.3514(2) 0.02625(10) 0.67707(14) 0.039 Uiso 1 calc R .
C4 C 0.2515(2) 0.11785(12) 0.6845(2) 0.0485(6) Uani 1 d . .
H4A H 0.2173(2) 0.10620(12) 0.6191(2) 0.058 Uiso 1 calc R .
H4B H 0.1813(2) 0.11810(12) 0.7226(2) 0.058 Uiso 1 calc R .
C5 C 0.4735(2) 0.14876(9) 0.81758(13) 0.0319(4) Uani 1 d . .
H5A H 0.5558(2) 0.17225(9) 0.82899(13) 0.038 Uiso 1 calc R .
H5B H 0.4578(2) 0.12649(9) 0.87680(13) 0.038 Uiso 1 calc R .
C6 C 0.3701(2) 0.20222(12) 0.7879(2) 0.0542(7) Uani 1 d . .
H6A H 0.3046(2) 0.19928(12) 0.8300(2) 0.065 Uiso 1 calc R .
H6B H 0.4062(2) 0.24921(12) 0.7929(2) 0.065 Uiso 1 calc R .
C7 C 0.3128(2) 0.18829(10) 0.68770(13) 0.0343(5) Uani 1 d . .
H7A H 0.2492(2) 0.22442(10) 0.66619(13) 0.041 Uiso 1 calc R .
N2 N 0.59007(15) -0.04428(8) 0.68882(11) 0.0261(3) Uani 1 d . .
H2C H 0.5355(21) -0.0681(12) 0.7007(15) 0.038(6) Uiso 1 d . .
C8 C 0.6829(2) -0.08420(9) 0.65414(12) 0.0233(4) Uani 1 d . .
C9 C 0.7833(2) -0.05204(10) 0.61719(12) 0.0267(4) Uani 1 d . .
C10 C 0.8778(2) -0.09280(11) 0.58830(14) 0.0358(5) Uani 1 d . .
H10A H 0.9463(2) -0.07114(11) 0.56468(14) 0.043 Uiso 1 calc R .
C11 C 0.8743(2) -0.16383(11) 0.5931(2) 0.0411(5) Uani 1 d . .
H11A H 0.9409(2) -0.19058(11) 0.5747(2) 0.049 Uiso 1 calc R .
C12 C 0.7734(2) -0.19552(10) 0.62492(14) 0.0352(5) Uani 1 d . .
H12A H 0.7696(2) -0.24443(10) 0.62571(14) 0.042 Uiso 1 calc R .
C13 C 0.6770(2) -0.15782(9) 0.65583(12) 0.0269(4) Uani 1 d . .
C14 C 0.7909(2) 0.02574(10) 0.60456(13) 0.0310(4) Uani 1 d . .
H14A H 0.7239(2) 0.04701(10) 0.63714(13) 0.037 Uiso 1 calc R .
C15 C 0.7634(2) 0.04490(12) 0.5008(2) 0.0484(6) Uani 1 d . .
H15A H 0.6791(6) 0.0291(7) 0.4757(3) 0.073 Uiso 1 calc R .
H15B H 0.8252(9) 0.0229(7) 0.4663(2) 0.073 Uiso 1 calc R .
H15C H 0.7683(15) 0.09504(14) 0.4940(2) 0.073 Uiso 1 calc R .
C16 C 0.9159(2) 0.05588(12) 0.6483(2) 0.0466(6) Uani 1 d . .
H16A H 0.9312(7) 0.0435(7) 0.7149(3) 0.070 Uiso 1 calc R .
H16B H 0.9136(6) 0.10617(14) 0.6421(10) 0.070 Uiso 1 calc R .
H16C H 0.9834(3) 0.0374(6) 0.6162(8) 0.070 Uiso 1 calc R .
C17 C 0.5669(2) -0.19446(10) 0.68983(13) 0.0339(4) Uani 1 d . .
H17A H 0.5459(2) -0.16891(10) 0.74604(13) 0.041 Uiso 1 calc R .
C18 C 0.4509(2) -0.19175(12) 0.6152(2) 0.0456(5) Uani 1 d . .
H18A H 0.3782(4) -0.2100(8) 0.6416(4) 0.068 Uiso 1 calc R .
H18B H 0.4659(6) -0.2196(7) 0.5611(5) 0.068 Uiso 1 calc R .
H18C H 0.4346(9) -0.1439(2) 0.5954(8) 0.068 Uiso 1 calc R .
C19 C 0.5921(3) -0.26958(11) 0.7193(2) 0.0568(7) Uani 1 d . .
H19A H 0.5212(8) -0.2873(3) 0.7484(12) 0.085 Uiso 1 calc R .
H19B H 0.6687(10) -0.2721(2) 0.7644(10) 0.085 Uiso 1 calc R .
H19C H 0.6025(17) -0.2973(2) 0.6640(3) 0.085 Uiso 1 calc R .
N3 N 0.55231(15) -0.01470(7) 0.89569(10) 0.0216(3) Uani 1 d . .
H3C H 0.4882(20) 0.0009(10) 0.9069(14) 0.026(6) Uiso 1 d . .
C20 C 0.5622(2) -0.08494(9) 0.92007(11) 0.0202(3) Uani 1 d . .
C21 C 0.6824(2) -0.11521(9) 0.94070(12) 0.0245(4) Uani 1 d . .
C22 C 0.6920(2) -0.18568(10) 0.95875(13) 0.0307(4) Uani 1 d . .
H22A H 0.7728(2) -0.20616(10) 0.97017(13) 0.037 Uiso 1 calc R .
C23 C 0.5874(2) -0.22654(9) 0.96051(13) 0.0310(4) Uani 1 d . .
H23A H 0.5959(2) -0.27468(9) 0.97156(13) 0.037 Uiso 1 calc R .
C24 C 0.4699(2) -0.19626(9) 0.94592(12) 0.0263(4) Uani 1 d . .
H24A H 0.3979(2) -0.22393(9) 0.94973(12) 0.032 Uiso 1 calc R .
C25 C 0.4544(2) -0.12634(9) 0.92581(11) 0.0217(4) Uani 1 d . .
C26 C 0.8026(2) -0.07299(10) 0.94689(13) 0.0290(4) Uani 1 d . .
H26A H 0.7783(2) -0.02387(10) 0.93368(13) 0.035 Uiso 1 calc R .
C27 C 0.8854(2) -0.09541(13) 0.87404(15) 0.0432(5) Uani 1 d . .
H27A H 0.8366(4) -0.0942(8) 0.8115(2) 0.065 Uiso 1 calc R .
H27B H 0.9157(12) -0.1424(3) 0.8880(6) 0.065 Uiso 1 calc R .
H27C H 0.9570(8) -0.0640(5) 0.8759(8) 0.065 Uiso 1 calc R .
C28 C 0.8760(2) -0.07604(11) 1.04531(14) 0.0379(5) Uani 1 d . .
H28A H 0.9507(7) -0.0468(6) 1.0479(3) 0.057 Uiso 1 calc R .
H28B H 0.9015(12) -0.1237(2) 1.0601(4) 0.057 Uiso 1 calc R .
H28C H 0.8230(5) -0.0595(7) 1.0910(2) 0.057 Uiso 1 calc R .
C29 C 0.3222(2) -0.09651(9) 0.90743(13) 0.0258(4) Uani 1 d . .
H29A H 0.3289(2) -0.04586(9) 0.91991(13) 0.031 Uiso 1 calc R .
C30 C 0.2675(2) -0.10580(11) 0.80425(13) 0.0352(5) Uani 1 d . .
H30A H 0.3254(6) -0.0863(7) 0.76409(14) 0.053 Uiso 1 calc R .
H30B H 0.1866(6) -0.0820(6) 0.7922(3) 0.053 Uiso 1 calc R .
H30C H 0.2555(12) -0.15500(11) 0.7905(3) 0.053 Uiso 1 calc R .
C31 C 0.2335(2) -0.12628(11) 0.97173(14) 0.0346(4) Uani 1 d . .
H31A H 0.2718(6) -0.1220(7) 1.03717(15) 0.052 Uiso 1 calc R .
H31B H 0.2178(10) -0.1750(2) 0.9566(7) 0.052 Uiso 1 calc R .
H31C H 0.1541(5) -0.1009(5) 0.9626(7) 0.052 Uiso 1 calc R .

loop_
_atom_type_symbol
_atom_type_description
_atom_type_scat_dispersion_real
_atom_type_scat_dispersion_imag
_atom_type_scat_source
C C 0.0033 0.0016 'International Tables Vol C Tables 4.2.6.8 and 6.1.1.4'
H H 0.0000 0.0000 'International Tables Vol C Tables 4.2.6.8 and 6.1.1.4'
N N 0.0061 0.0033 'International Tables Vol C Tables 4.2.6.8 and 6.1.1.4'
Ga Ga 0.2307 1.6083 'International Tables Vol C Tables 4.2.6.8 and 6.1.1.4'

loop_
_geom_angle_atom_site_label_1
_geom_angle_atom_site_label_2
_geom_angle_atom_site_label_3
_geom_angle
_geom_angle_site_symmetry_1
_geom_angle_site_symmetry_3
_geom_angle_publ_flag
N3 Ga1 N2 109.89(7) . . ?
N3 Ga1 N1 101.48(6) . . ?
N2 Ga1 N1 102.47(6) . . ?
N3 Ga1 H1 117.2(7) . . ?
N2 Ga1 H1 119.1(7) . . ?
N1 Ga1 H1 103.6(8) . . ?
C3 N1 C1 108.42(15) . . ?
C3 N1 C5 108.23(14) . . ?
C1 N1 C5 108.86(14) . . ?
C3 N1 Ga1 111.81(11) . . ?
C1 N1 Ga1 109.38(11) . . ?
C5 N1 Ga1 110.08(10) . . ?
N1 C1 C2 110.9(2) . . ?
N1 C1 H1A 109.45(10) . . ?
C2 C1 H1A 109.45(14) . . ?
N1 C1 H1B 109.45(10) . . ?
C2 C1 H1B 109.45(13) . . ?
H1A C1 H1B 108.0 . . ?
C7 C2 C1 109.4(2) . . ?
C7 C2 H2A 109.79(13) . . ?
C1 C2 H2A 109.79(14) . . ?
C7 C2 H2B 109.79(13) . . ?
C1 C2 H2B 109.79(13) . . ?
H2A C2 H2B 108.2 . . ?
N1 C3 C4 111.3(2) . . ?
N1 C3 H3A 109.37(10) . . ?
C4 C3 H3A 109.37(13) . . ?
N1 C3 H3B 109.37(10) . . ?
C4 C3 H3B 109.37(12) . . ?
H3A C3 H3B 108.0 . . ?
C7 C4 C3 109.1(2) . . ?
C7 C4 H4A 109.86(12) . . ?
C3 C4 H4A 109.86(12) . . ?
C7 C4 H4B 109.86(13) . . ?
C3 C4 H4B 109.86(13) . . ?
H4A C4 H4B 108.3 . . ?
N1 C5 C6 110.94(15) . . ?
N1 C5 H5A 109.45(10) . . ?
C6 C5 H5A 109.45(13) . . ?
N1 C5 H5B 109.45(9) . . ?
C6 C5 H5B 109.45(13) . . ?
H5A C5 H5B 108.0 . . ?
C7 C6 C5 109.3(2) . . ?
C7 C6 H6A 109.81(14) . . ?
C5 C6 H6A 109.81(14) . . ?
C7 C6 H6B 109.81(13) . . ?
C5 C6 H6B 109.81(13) . . ?
H6A C6 H6B 108.3 . . ?
C2 C7 C6 109.7(2) . . ?
C2 C7 C4 108.5(2) . . ?
C6 C7 C4 108.1(2) . . ?
C2 C7 H7A 110.18(11) . . ?
C6 C7 H7A 110.18(11) . . ?
C4 C7 H7A 110.18(11) . . ?
C8 N2 Ga1 127.38(12) . . ?
C8 N2 H2C 109.9(17) . . ?
Ga1 N2 H2C 105.0(16) . . ?
N2 C8 C9 120.4(2) . . ?
N2 C8 C13 120.6(2) . . ?
C9 C8 C13 119.1(2) . . ?
C10 C9 C8 119.1(2) . . ?
C10 C9 C14 118.3(2) . . ?
C8 C9 C14 122.6(2) . . ?
C11 C10 C9 121.7(2) . . ?
C11 C10 H10A 119.14(12) . . ?
C9 C10 H10A 119.14(12) . . ?
C12 C11 C10 119.3(2) . . ?
C12 C11 H11A 120.35(11) . . ?
C10 C11 H11A 120.35(12) . . ?
C11 C12 C13 121.7(2) . . ?
C11 C12 H12A 119.13(12) . . ?
C13 C12 H12A 119.13(12) . . ?
C12 C13 C8 118.9(2) . . ?
C12 C13 C17 120.3(2) . . ?
C8 C13 C17 120.8(2) . . ?
C9 C14 C16 112.9(2) . . ?
C9 C14 C15 110.6(2) . . ?
C16 C14 C15 110.8(2) . . ?
C9 C14 H14A 107.44(10) . . ?
C16 C14 H14A 107.44(11) . . ?
C15 C14 H14A 107.44(12) . . ?
C14 C15 H15A 109.47(12) . . ?
C14 C15 H15B 109.47(12) . . ?
H15A C15 H15B 109.5 . . ?
C14 C15 H15C 109.47(11) . . ?
H15A C15 H15C 109.5 . . ?
H15B C15 H15C 109.5 . . ?
C14 C16 H16A 109.47(12) . . ?
C14 C16 H16B 109.47(12) . . ?
H16A C16 H16B 109.5 . . ?
C14 C16 H16C 109.47(11) . . ?
H16A C16 H16C 109.5 . . ?
H16B C16 H16C 109.5 . . ?
C13 C17 C19 114.7(2) . . ?
C13 C17 C18 110.8(2) . . ?
C19 C17 C18 108.9(2) . . ?
C13 C17 H17A 107.38(10) . . ?
C19 C17 H17A 107.38(12) . . ?
C18 C17 H17A 107.38(12) . . ?
C17 C18 H18A 109.47(11) . . ?
C17 C18 H18B 109.47(12) . . ?
H18A C18 H18B 109.5 . . ?
C17 C18 H18C 109.47(11) . . ?
H18A C18 H18C 109.5 . . ?
H18B C18 H18C 109.5 . . ?
C17 C19 H19A 109.47(13) . . ?
C17 C19 H19B 109.47(13) . . ?
H19A C19 H19B 109.5 . . ?
C17 C19 H19C 109.47(12) . . ?
H19A C19 H19C 109.5 . . ?
H19B C19 H19C 109.5 . . ?
C20 N3 Ga1 122.61(12) . . ?
C20 N3 H3C 111.0(15) . . ?
Ga1 N3 H3C 115.5(15) . . ?
N3 C20 C21 119.4(2) . . ?
N3 C20 C25 121.73(15) . . ?
C21 C20 C25 118.9(2) . . ?
C22 C21 C20 119.3(2) . . ?
C22 C21 C26 118.4(2) . . ?
C20 C21 C26 122.3(2) . . ?
C23 C22 C21 121.8(2) . . ?
C23 C22 H22A 119.09(11) . . ?
C21 C22 H22A 119.09(11) . . ?
C22 C23 C24 119.0(2) . . ?
C22 C23 H23A 120.52(11) . . ?
C24 C23 H23A 120.52(11) . . ?
C23 C24 C25 121.8(2) . . ?
C23 C24 H24A 119.12(11) . . ?
C25 C24 H24A 119.12(10) . . ?
C24 C25 C20 119.1(2) . . ?
C24 C25 C29 119.3(2) . . ?
C20 C25 C29 121.63(15) . . ?
C21 C26 C27 112.0(2) . . ?
C21 C26 C28 111.3(2) . . ?
C27 C26 C28 110.4(2) . . ?
C21 C26 H26A 107.63(10) . . ?
C27 C26 H26A 107.63(12) . . ?
C28 C26 H26A 107.63(11) . . ?
C26 C27 H27A 109.47(10) . . ?
C26 C27 H27B 109.47(12) . . ?
H27A C27 H27B 109.5 . . ?
C26 C27 H27C 109.47(11) . . ?
H27A C27 H27C 109.5 . . ?
H27B C27 H27C 109.5 . . ?
C26 C28 H28A 109.47(11) . . ?
C26 C28 H28B 109.47(11) . . ?
H28A C28 H28B 109.5 . . ?
C26 C28 H28C 109.47(10) . . ?
H28A C28 H28C 109.5 . . ?
H28B C28 H28C 109.5 . . ?
C25 C29 C31 113.24(15) . . ?
C25 C29 C30 110.63(15) . . ?
C31 C29 C30 110.57(15) . . ?
C25 C29 H29A 107.37(9) . . ?
C31 C29 H29A 107.37(10) . . ?
C30 C29 H29A 107.37(10) . . ?
C29 C30 H30A 109.47(10) . . ?
C29 C30 H30B 109.47(10) . . ?
H30A C30 H30B 109.5 . . ?
C29 C30 H30C 109.47(10) . . ?
H30A C30 H30C 109.5 . . ?
H30B C30 H30C 109.5 . . ?
C29 C31 H31A 109.47(10) . . ?
C29 C31 H31B 109.47(10) . . ?
H31A C31 H31B 109.5 . . ?
C29 C31 H31C 109.47(10) . . ?
H31A C31 H31C 109.5 . . ?
H31B C31 H31C 109.5 . . ?

loop_
_geom_bond_atom_site_label_1
_geom_bond_atom_site_label_2
_geom_bond_distance
_geom_bond_site_symmetry_2
_geom_bond_publ_flag
Ga1 N3 1.8990(15) . ?
Ga1 N2 1.902(2) . ?
Ga1 N1 2.0831(14) . ?
Ga1 H1 1.47(2) . ?
N1 C3 1.490(2) . ?
N1 C1 1.495(2) . ?
N1 C5 1.495(2) . ?
C1 C2 1.542(3) . ?
C1 H1A 0.99 . ?
C1 H1B 0.99 . ?
C2 C7 1.507(3) . ?
C2 H2A 0.99 . ?
C2 H2B 0.99 . ?
C3 C4 1.539(3) . ?
C3 H3A 0.99 . ?
C3 H3B 0.99 . ?
C4 C7 1.516(3) . ?
C4 H4A 0.99 . ?
C4 H4B 0.99 . ?
C5 C6 1.539(3) . ?
C5 H5A 0.99 . ?
C5 H5B 0.99 . ?
C6 C7 1.515(3) . ?
C6 H6A 0.99 . ?
C6 H6B 0.99 . ?
C7 H7A 1.00 . ?
N2 C8 1.407(2) . ?
N2 H2C 0.78(2) . ?
C8 C9 1.411(3) . ?
C8 C13 1.430(2) . ?
C9 C10 1.394(3) . ?
C9 C14 1.524(3) . ?
C10 C11 1.381(3) . ?
C10 H10A 0.95 . ?
C11 C12 1.379(3) . ?
C11 H11A 0.95 . ?
C12 C13 1.389(3) . ?
C12 H12A 0.95 . ?
C13 C17 1.518(3) . ?
C14 C16 1.525(3) . ?
C14 C15 1.528(3) . ?
C14 H14A 1.00 . ?
C15 H15A 0.98 . ?
C15 H15B 0.98 . ?
C15 H15C 0.98 . ?
C16 H16A 0.98 . ?
C16 H16B 0.98 . ?
C16 H16C 0.98 . ?
C17 C19 1.532(3) . ?
C17 C18 1.534(3) . ?
C17 H17A 1.00 . ?
C18 H18A 0.98 . ?
C18 H18B 0.98 . ?
C18 H18C 0.98 . ?
C19 H19A 0.98 . ?
C19 H19B 0.98 . ?
C19 H19C 0.98 . ?
N3 C20 1.408(2) . ?
N3 H3C 0.79(2) . ?
C20 C21 1.416(2) . ?
C20 C25 1.423(2) . ?
C21 C22 1.393(3) . ?
C21 C26 1.523(2) . ?
C22 C23 1.380(3) . ?
C22 H22A 0.95 . ?
C23 C24 1.385(3) . ?
C23 H23A 0.95 . ?
C24 C25 1.393(2) . ?
C24 H24A 0.95 . ?
C25 C29 1.526(2) . ?
C26 C27 1.527(3) . ?
C26 C28 1.529(3) . ?
C26 H26A 1.00 . ?
C27 H27A 0.98 . ?
C27 H27B 0.98 . ?
C27 H27C 0.98 . ?
C28 H28A 0.98 . ?
C28 H28B 0.98 . ?
C28 H28C 0.98 . ?
C29 C31 1.529(3) . ?
C29 C30 1.534(3) . ?
C29 H29A 1.00 . ?
C30 H30A 0.98 . ?
C30 H30B 0.98 . ?
C30 H30C 0.98 . ?
C31 H31A 0.98 . ?
C31 H31B 0.98 . ?
C31 H31C 0.98 . ?

loop_
_geom_torsion_atom_site_label_1
_geom_torsion_atom_site_label_2
_geom_torsion_atom_site_label_3
_geom_torsion_atom_site_label_4
_geom_torsion
_geom_torsion_site_symmetry_1
_geom_torsion_site_symmetry_2
_geom_torsion_site_symmetry_3
_geom_torsion_site_symmetry_4
_geom_torsion_publ_flag
N3 Ga1 N1 C3 -58.79(12) . . . . ?
N2 Ga1 N1 C3 54.82(13) . . . . ?
N3 Ga1 N1 C1 -178.89(12) . . . . ?
N2 Ga1 N1 C1 -65.28(13) . . . . ?
N3 Ga1 N1 C5 61.54(13) . . . . ?
N2 Ga1 N1 C5 175.15(12) . . . . ?
C3 N1 C1 C2 61.8(2) . . . . ?
C5 N1 C1 C2 -55.7(2) . . . . ?
Ga1 N1 C1 C2 -176.0(2) . . . . ?
N1 C1 C2 C7 -5.1(3) . . . . ?
C1 N1 C3 C4 -55.5(2) . . . . ?
C5 N1 C3 C4 62.4(2) . . . . ?
Ga1 N1 C3 C4 -176.20(14) . . . . ?
N1 C3 C4 C7 -5.5(3) . . . . ?
C3 N1 C5 C6 -55.4(2) . . . . ?
C1 N1 C5 C6 62.3(2) . . . . ?
Ga1 N1 C5 C6 -177.9(2) . . . . ?
N1 C5 C6 C7 -6.2(3) . . . . ?
C1 C2 C7 C6 61.5(3) . . . . ?
C1 C2 C7 C4 -56.4(3) . . . . ?
C5 C6 C7 C2 -55.1(3) . . . . ?
C5 C6 C7 C4 63.1(3) . . . . ?
C3 C4 C7 C2 62.6(2) . . . . ?
C3 C4 C7 C6 -56.3(2) . . . . ?
N3 Ga1 N2 C8 -107.0(2) . . . . ?
N1 Ga1 N2 C8 145.8(2) . . . . ?
Ga1 N2 C8 C9 -59.2(2) . . . . ?
Ga1 N2 C8 C13 120.8(2) . . . . ?
N2 C8 C9 C10 176.3(2) . . . . ?
C13 C8 C9 C10 -3.6(3) . . . . ?
N2 C8 C9 C14 -5.6(3) . . . . ?
C13 C8 C9 C14 174.4(2) . . . . ?
C8 C9 C10 C11 1.3(3) . . . . ?
C14 C9 C10 C11 -176.8(2) . . . . ?
C9 C10 C11 C12 1.8(3) . . . . ?
C10 C11 C12 C13 -2.6(3) . . . . ?
C11 C12 C13 C8 0.3(3) . . . . ?
C11 C12 C13 C17 179.6(2) . . . . ?
N2 C8 C13 C12 -177.1(2) . . . . ?
C9 C8 C13 C12 2.9(3) . . . . ?
N2 C8 C13 C17 3.5(3) . . . . ?
C9 C8 C13 C17 -176.5(2) . . . . ?
C10 C9 C14 C16 -53.6(2) . . . . ?
C8 C9 C14 C16 128.4(2) . . . . ?
C10 C9 C14 C15 71.2(2) . . . . ?
C8 C9 C14 C15 -106.8(2) . . . . ?
C12 C13 C17 C19 20.4(3) . . . . ?
C8 C13 C17 C19 -160.2(2) . . . . ?
C12 C13 C17 C18 -103.4(2) . . . . ?
C8 C13 C17 C18 76.0(2) . . . . ?
N2 Ga1 N3 C20 35.1(2) . . . . ?
N1 Ga1 N3 C20 143.00(13) . . . . ?
Ga1 N3 C20 C21 62.1(2) . . . . ?
Ga1 N3 C20 C25 -118.7(2) . . . . ?
N3 C20 C21 C22 -175.8(2) . . . . ?
C25 C20 C21 C22 5.0(2) . . . . ?
N3 C20 C21 C26 6.1(2) . . . . ?
C25 C20 C21 C26 -173.0(2) . . . . ?
C20 C21 C22 C23 -2.4(3) . . . . ?
C26 C21 C22 C23 175.7(2) . . . . ?
C21 C22 C23 C24 -1.4(3) . . . . ?
C22 C23 C24 C25 2.6(3) . . . . ?
C23 C24 C25 C20 0.0(3) . . . . ?
C23 C24 C25 C29 178.1(2) . . . . ?
N3 C20 C25 C24 177.0(2) . . . . ?
C21 C20 C25 C24 -3.9(2) . . . . ?
N3 C20 C25 C29 -1.0(2) . . . . ?
C21 C20 C25 C29 178.1(2) . . . . ?
C22 C21 C26 C27 63.4(2) . . . . ?
C20 C21 C26 C27 -118.5(2) . . . . ?
C22 C21 C26 C28 -60.8(2) . . . . ?
C20 C21 C26 C28 117.3(2) . . . . ?
C24 C25 C29 C31 39.4(2) . . . . ?
C20 C25 C29 C31 -142.6(2) . . . . ?
C24 C25 C29 C30 -85.4(2) . . . . ?
C20 C25 C29 C30 92.6(2) . . . . ?
